data_1565542
loop_
_publ_author_name
'Vijayan, Paranthaman'
'Yadav, Samanta'
'Yadav, Sunil'
'Gupta, Rajeev'

_publ_section_title
;
 Ruthenium(II) complexes of pyridine-carboxamide ligands bearing appended
 benzothiazole/benzimidazole rings: Structural diversity and catalysis
;
_journal_name_full 'Inorganica Chimica Acta'
_journal_page_first 119285
_journal_paper_doi 10.1016/j.ica.2019.119285
_journal_volume 502
_journal_year 2020
_chemical_formula_moiety 'C15 H10 Cl2 N4 O3 Ru, C2 H3 N'
_chemical_formula_sum 'C17 H13 Cl2 N5 O3 Ru'
_chemical_formula_weight 507.29
_space_group_crystal_system monoclinic
_space_group_IT_number 14
_space_group_name_Hall '-P 2yn'
_space_group_name_H-M_alt 'P 1 21/n 1'
_atom_sites_solution_hydrogens mixed
_audit_creation_method SHELXL-2018/3
_cell_angle_alpha 90
_cell_angle_beta 91.326(2)
_cell_angle_gamma 90
_cell_formula_units_Z 4
_cell_length_a 10.2686(6)
_cell_length_b 12.0973(8)
_cell_length_c 15.7733(10)
_cell_measurement_reflns_used 25512
_cell_measurement_temperature 298(2)
_cell_measurement_theta_max 28.351
_cell_measurement_theta_min 2.342
_cell_volume 1958.9(2)
_computing_structure_refinement 'SHELXL-2018/3 (Sheldrick, 2018)'
_diffrn_ambient_temperature 298(2)
_diffrn_measured_fraction_theta_full 1.000
_diffrn_measured_fraction_theta_max 0.999
_diffrn_measurement_device_type 'xcalibur sapphire3'
_diffrn_radiation_type MoK\a
_diffrn_radiation_wavelength 0.71073
_diffrn_reflns_av_R_equivalents 0.0257
_diffrn_reflns_av_unetI/netI 0.0084
_diffrn_reflns_Laue_measured_fraction_full 1.000
_diffrn_reflns_Laue_measured_fraction_max 0.999
_diffrn_reflns_limit_h_max 13
_diffrn_reflns_limit_h_min -13
_diffrn_reflns_limit_k_max 16
_diffrn_reflns_limit_k_min -16
_diffrn_reflns_limit_l_max 21
_diffrn_reflns_limit_l_min -21
_diffrn_reflns_number 87746
_diffrn_reflns_point_group_measured_fraction_full 1.000
_diffrn_reflns_point_group_measured_fraction_max 0.999
_diffrn_reflns_theta_full 25.242
_diffrn_reflns_theta_max 28.351
_diffrn_reflns_theta_min 2.342
_exptl_absorpt_coefficient_mu 1.102
_exptl_absorpt_correction_type none
_exptl_crystal_colour YELLOW
_exptl_crystal_density_diffrn 1.720
_exptl_crystal_description Plate
_exptl_crystal_F_000 1008
_exptl_crystal_size_max 0.240
_exptl_crystal_size_mid 0.160
_exptl_crystal_size_min 0.110
_refine_diff_density_max 0.371
_refine_diff_density_min -0.708
_refine_diff_density_rms 0.059
_refine_ls_extinction_coef .
_refine_ls_extinction_method none
_refine_ls_goodness_of_fit_ref 1.099
_refine_ls_hydrogen_treatment mixed
_refine_ls_matrix_type full
_refine_ls_number_parameters 262
_refine_ls_number_reflns 4900
_refine_ls_number_restraints 0
_refine_ls_restrained_S_all 1.099
_refine_ls_R_factor_all 0.0301
_refine_ls_R_factor_gt 0.0252
_refine_ls_shift/su_max 0.013
_refine_ls_shift/su_mean 0.000
_refine_ls_structure_factor_coef Fsqd
_refine_ls_weighting_details 'w=1/[\s^2^(Fo^2^)+(0.0252P)^2^+1.5111P] where P=(Fo^2^+2Fc^2^)/3'
_refine_ls_weighting_scheme calc
_refine_ls_wR_factor_gt 0.0606
_refine_ls_wR_factor_ref 0.0645
_reflns_Friedel_coverage 0.000
_reflns_Friedel_fraction_full .
_reflns_Friedel_fraction_max .
_reflns_number_gt 4370
_reflns_number_total 4900
_reflns_threshold_expression 'I > 2\s(I)'
_cod_data_source_file ICA-2020-502-119285.cif
_cod_data_source_block 3
_cod_original_sg_symbol_H-M 'P 21/n'
_cod_database_code 1565542
_shelx_shelxl_version_number 2018/3
_shelx_space_group_comment
;
The symmetry employed for this shelxl refinement is uniquely defined
by the following loop, which should always be used as a source of
symmetry information in preference to the above space-group names.
They are only intended as comments.
;
_shelx_estimated_absorpt_t_min 0.778
_shelx_estimated_absorpt_t_max 0.888

loop_
_space_group_symop_operation_xyz
'x, y, z'
'-x+1/2, y+1/2, -z+1/2'
'-x, -y, -z'
'x-1/2, -y-1/2, z-1/2'

loop_
_atom_site_label
_atom_site_type_symbol
_atom_site_fract_x
_atom_site_fract_y
_atom_site_fract_z
_atom_site_U_iso_or_equiv
_atom_site_adp_type
_atom_site_occupancy
_atom_site_site_symmetry_order
_atom_site_calc_flag
_atom_site_refinement_flags_posn
_atom_site_refinement_flags_adp
_atom_site_refinement_flags_occupancy
_atom_site_disorder_assembly
_atom_site_disorder_group
Ru Ru 1.26020(2) -0.24637(2) 0.60810(2) 0.03083(5) Uani 1 1 d . . . . .
Cl1 Cl 1.40803(6) -0.16384(5) 0.70663(3) 0.05026(13) Uani 1 1 d . . . . .
Cl2 Cl 1.10764(5) -0.31879(5) 0.50465(3) 0.04785(13) Uani 1 1 d . . . . .
C11 C 0.84672(18) 0.04773(16) 0.76867(11) 0.0348(4) Uani 1 1 d . . . . .
C16 C 1.1627(3) -0.1599(2) 0.87304(15) 0.0549(6) Uani 1 1 d . . . . .
O1 O 1.12597(13) -0.11897(11) 0.63609(8) 0.0363(3) Uani 1 1 d . . . . .
N2 N 1.06755(15) 0.05991(13) 0.59839(10) 0.0333(3) Uani 1 1 d . . . . .
N3 N 0.94905(16) 0.00197(15) 0.72390(10) 0.0353(3) Uani 1 1 d . . . . .
N4 N 0.89816(16) 0.15638(14) 0.66108(11) 0.0343(3) Uani 1 1 d . . . . .
N1 N 1.30658(14) -0.12290(13) 0.51856(9) 0.0305(3) Uani 1 1 d . . . . .
C7 C 1.23326(16) -0.03079(15) 0.52333(11) 0.0299(3) Uani 1 1 d . . . . .
C10 C 0.81529(17) 0.14659(16) 0.72859(12) 0.0341(4) Uani 1 1 d . . . . .
O2 O 1.1841(2) -0.40114(16) 0.74760(13) 0.0757(6) Uani 1 1 d . . . . .
C6 C 1.24694(19) 0.05675(17) 0.46761(12) 0.0380(4) Uani 1 1 d . . . . .
H4 H 1.194028 0.118864 0.471381 0.046 Uiso 1 1 calc R U . . .
C1 C 1.2093(2) -0.34463(17) 0.69497(14) 0.0432(4) Uani 1 1 d . . . . .
C15 C 0.7145(2) 0.2127(2) 0.75603(15) 0.0465(5) Uani 1 1 d . . . . .
H9 H 0.694538 0.279627 0.729741 0.056 Uiso 1 1 calc R U . . .
C5 C 1.3407(2) 0.05009(18) 0.40628(12) 0.0424(4) Uani 1 1 d . . . . .
H3 H 1.352423 0.108085 0.368507 0.051 Uiso 1 1 calc R U . . .
N5 N 1.0654(2) -0.1677(2) 0.84043(16) 0.0707(6) Uani 1 1 d . . . . .
C8 C 1.13543(16) -0.03182(15) 0.59169(11) 0.0300(3) Uani 1 1 d . . . . .
C4 C 1.41633(19) -0.04333(19) 0.40190(12) 0.0412(4) Uani 1 1 d . . . . .
H2 H 1.480201 -0.049070 0.361279 0.049 Uiso 1 1 calc R U . . .
C2 C 1.3857(2) -0.34789(19) 0.57680(14) 0.0483(5) Uani 1 1 d . . . . .
C9 C 0.97810(16) 0.06860(15) 0.65887(11) 0.0302(3) Uani 1 1 d . . . . .
C14 C 0.6453(2) 0.1751(2) 0.82401(15) 0.0517(6) Uani 1 1 d . . . . .
H10 H 0.576991 0.217427 0.844057 0.062 Uiso 1 1 calc R U . . .
C12 C 0.7777(2) 0.0096(2) 0.83738(13) 0.0469(5) Uani 1 1 d . . . . .
H12 H 0.798931 -0.056406 0.864599 0.056 Uiso 1 1 calc R U . . .
C3 C 1.39663(18) -0.12860(17) 0.45834(12) 0.0371(4) Uani 1 1 d . . . . .
H1 H 1.447354 -0.192013 0.454525 0.044 Uiso 1 1 calc R U . . .
C13 C 0.6753(2) 0.0752(2) 0.86323(14) 0.0523(6) Uani 1 1 d . . . . .
H11 H 0.625257 0.051679 0.908183 0.063 Uiso 1 1 calc R U . . .
O3 O 1.4628(2) -0.40675(19) 0.55640(14) 0.0859(7) Uani 1 1 d . . . . .
C17 C 1.2904(3) -0.1494(4) 0.9142(2) 0.0911(11) Uani 1 1 d . . . . .
H17A H 1.332027 -0.220466 0.916326 0.137 Uiso 1 1 calc R U . . .
H17B H 1.280673 -0.121992 0.970842 0.137 Uiso 1 1 calc R U . . .
H17C H 1.342694 -0.098936 0.882693 0.137 Uiso 1 1 calc R U . . .
H3A H 0.988(2) -0.053(2) 0.7348(14) 0.039(6) Uiso 1 1 d . . . . .
H4A H 0.896(2) 0.202(2) 0.6268(16) 0.047(7) Uiso 1 1 d . . . . .

loop_
_atom_site_aniso_label
_atom_site_aniso_U_11
_atom_site_aniso_U_22
_atom_site_aniso_U_33
_atom_site_aniso_U_23
_atom_site_aniso_U_13
_atom_site_aniso_U_12
Ru 0.03243(8) 0.02877(8) 0.03160(8) 0.00392(5) 0.00695(6) 0.00448(5)
Cl1 0.0496(3) 0.0582(3) 0.0430(3) 0.0031(2) 0.0012(2) -0.0083(2)
Cl2 0.0518(3) 0.0498(3) 0.0418(3) 0.0056(2) -0.0008(2) -0.0121(2)
C11 0.0323(9) 0.0418(10) 0.0304(8) -0.0048(7) 0.0029(7) 0.0032(7)
C16 0.0654(16) 0.0565(14) 0.0427(12) 0.0086(10) 0.0021(11) 0.0089(12)
O1 0.0376(7) 0.0337(7) 0.0383(7) 0.0078(5) 0.0156(5) 0.0072(5)
N2 0.0336(8) 0.0328(8) 0.0338(8) 0.0017(6) 0.0084(6) 0.0048(6)
N3 0.0361(8) 0.0379(8) 0.0321(8) 0.0030(6) 0.0066(6) 0.0094(7)
N4 0.0361(8) 0.0322(8) 0.0349(8) 0.0010(7) 0.0057(6) 0.0062(6)
N1 0.0300(7) 0.0330(7) 0.0289(7) -0.0002(6) 0.0068(6) 0.0010(6)
C7 0.0292(8) 0.0321(8) 0.0288(8) 0.0008(7) 0.0050(6) -0.0012(7)
C10 0.0311(8) 0.0387(9) 0.0325(9) -0.0066(7) 0.0020(7) 0.0019(7)
O2 0.1001(16) 0.0585(11) 0.0693(12) 0.0293(10) 0.0172(11) -0.0040(11)
C6 0.0403(10) 0.0359(10) 0.0382(10) 0.0061(8) 0.0074(8) -0.0001(8)
C1 0.0485(11) 0.0347(10) 0.0467(11) 0.0036(9) 0.0050(9) 0.0025(8)
C15 0.0426(11) 0.0459(11) 0.0513(12) -0.0074(10) 0.0066(9) 0.0119(9)
C5 0.0453(11) 0.0482(11) 0.0341(9) 0.0083(8) 0.0073(8) -0.0085(9)
N5 0.0637(14) 0.0769(16) 0.0712(15) 0.0136(13) -0.0041(12) 0.0021(12)
C8 0.0285(8) 0.0330(9) 0.0286(8) 0.0011(7) 0.0044(6) 0.0013(7)
C4 0.0372(10) 0.0561(12) 0.0307(9) -0.0024(8) 0.0113(7) -0.0080(9)
C2 0.0579(13) 0.0440(11) 0.0430(11) 0.0041(9) 0.0040(10) 0.0122(10)
C9 0.0290(8) 0.0317(9) 0.0300(8) -0.0018(7) 0.0016(6) 0.0025(6)
C14 0.0402(11) 0.0641(15) 0.0511(12) -0.0169(11) 0.0133(9) 0.0087(10)
C12 0.0499(12) 0.0542(13) 0.0369(10) 0.0021(9) 0.0112(9) 0.0028(10)
C3 0.0322(9) 0.0447(10) 0.0347(9) -0.0049(8) 0.0101(7) 0.0010(8)
C13 0.0467(12) 0.0706(16) 0.0404(11) -0.0092(11) 0.0161(9) -0.0010(11)
O3 0.0947(16) 0.0805(14) 0.0832(14) -0.0028(12) 0.0166(12) 0.0524(13)
C17 0.076(2) 0.136(3) 0.0602(18) -0.003(2) -0.0169(15) 0.010(2)

loop_
_atom_type_symbol
_atom_type_description
_atom_type_scat_dispersion_real
_atom_type_scat_dispersion_imag
_atom_type_scat_source
C C 0.0033 0.0016 'International Tables Vol C Tables 4.2.6.8 and 6.1.1.4'
H H 0.0000 0.0000 'International Tables Vol C Tables 4.2.6.8 and 6.1.1.4'
N N 0.0061 0.0033 'International Tables Vol C Tables 4.2.6.8 and 6.1.1.4'
O O 0.0106 0.0060 'International Tables Vol C Tables 4.2.6.8 and 6.1.1.4'
Cl Cl 0.1484 0.1585 'International Tables Vol C Tables 4.2.6.8 and 6.1.1.4'
Ru Ru -1.2594 0.8363 'International Tables Vol C Tables 4.2.6.8 and 6.1.1.4'

loop_
_geom_angle_atom_site_label_1
_geom_angle_atom_site_label_2
_geom_angle_atom_site_label_3
_geom_angle
_geom_angle_site_symmetry_1
_geom_angle_site_symmetry_3
C2 Ru C1 88.97(10) . .
C2 Ru N1 96.96(8) . .
C1 Ru N1 173.73(7) . .
C2 Ru O1 174.37(8) . .
C1 Ru O1 96.54(7) . .
N1 Ru O1 77.50(5) . .
C2 Ru Cl1 90.86(8) . .
C1 Ru Cl1 88.46(7) . .
N1 Ru Cl1 89.41(4) . .
O1 Ru Cl1 88.10(4) . .
C2 Ru Cl2 91.37(8) . .
C1 Ru Cl2 94.36(7) . .
N1 Ru Cl2 87.56(4) . .
O1 Ru Cl2 89.41(4) . .
Cl1 Ru Cl2 176.43(2) . .
C10 C11 C12 121.66(18) . .
C10 C11 N3 106.35(16) . .
C12 C11 N3 131.93(19) . .
N5 C16 C17 179.1(3) . .
C8 O1 Ru 115.46(11) . .
C8 N2 C9 119.67(15) . .
C9 N3 C11 109.38(16) . .
C9 N3 H3A 123.5(17) . .
C11 N3 H3A 127.1(17) . .
C9 N4 C10 109.84(16) . .
C9 N4 H4A 124.0(19) . .
C10 N4 H4A 125.9(19) . .
C3 N1 C7 118.47(16) . .
C3 N1 Ru 127.22(13) . .
C7 N1 Ru 114.29(11) . .
N1 C7 C6 122.11(16) . .
N1 C7 C8 114.85(15) . .
C6 C7 C8 123.03(16) . .
N4 C10 C15 131.93(19) . .
N4 C10 C11 106.49(16) . .
C15 C10 C11 121.54(19) . .
C5 C6 C7 118.80(19) . .
C5 C6 H4 120.6 . .
C7 C6 H4 120.6 . .
O2 C1 Ru 177.2(2) . .
C14 C15 C10 117.0(2) . .
C14 C15 H9 121.5 . .
C10 C15 H9 121.5 . .
C4 C5 C6 119.12(18) . .
C4 C5 H3 120.4 . .
C6 C5 H3 120.4 . .
O1 C8 N2 127.44(16) . .
O1 C8 C7 117.84(15) . .
N2 C8 C7 114.72(15) . .
C5 C4 C3 119.39(17) . .
C5 C4 H2 120.3 . .
C3 C4 H2 120.3 . .
O3 C2 Ru 177.9(2) . .
N4 C9 N3 107.93(16) . .
N4 C9 N2 120.56(17) . .
N3 C9 N2 131.50(17) . .
C15 C14 C13 121.4(2) . .
C15 C14 H10 119.3 . .
C13 C14 H10 119.3 . .
C13 C12 C11 116.4(2) . .
C13 C12 H12 121.8 . .
C11 C12 H12 121.8 . .
N1 C3 C4 122.10(18) . .
N1 C3 H1 118.9 . .
C4 C3 H1 118.9 . .
C12 C13 C14 122.0(2) . .
C12 C13 H11 119.0 . .
C14 C13 H11 119.0 . .
C16 C17 H17A 109.5 . .
C16 C17 H17B 109.5 . .
H17A C17 H17B 109.5 . .
C16 C17 H17C 109.5 . .
H17A C17 H17C 109.5 . .
H17B C17 H17C 109.5 . .

loop_
_geom_bond_atom_site_label_1
_geom_bond_atom_site_label_2
_geom_bond_distance
_geom_bond_site_symmetry_2
Ru C2 1.855(2) .
Ru C1 1.896(2) .
Ru N1 2.1175(15) .
Ru O1 2.1209(13) .
Ru Cl1 2.3680(6) .
Ru Cl2 2.4012(6) .
C11 C10 1.387(3) .
C11 C12 1.388(3) .
C11 N3 1.394(2) .
C16 N5 1.117(3) .
C16 C17 1.456(4) .
O1 C8 1.271(2) .
N2 C8 1.316(2) .
N2 C9 1.344(2) .
N3 C9 1.343(2) .
N3 H3A 0.79(2) .
N4 C9 1.343(2) .
N4 C10 1.383(2) .
N4 H4A 0.77(3) .
N1 C3 1.343(2) .
N1 C7 1.348(2) .
C7 C6 1.385(3) .
C7 C8 1.491(2) .
C10 C15 1.385(3) .
O2 C1 1.111(3) .
C6 C5 1.383(3) .
C6 H4 0.9300 .
C15 C14 1.378(3) .
C15 H9 0.9300 .
C5 C4 1.374(3) .
C5 H3 0.9300 .
C4 C3 1.381(3) .
C4 H2 0.9300 .
C2 O3 1.118(3) .
C14 C13 1.389(4) .
C14 H10 0.9300 .
C12 C13 1.386(3) .
C12 H12 0.9300 .
C3 H1 0.9300 .
C13 H11 0.9300 .
C17 H17A 0.9600 .
C17 H17B 0.9600 .
C17 H17C 0.9600 .

loop_
_geom_torsion_atom_site_label_1
_geom_torsion_atom_site_label_2
_geom_torsion_atom_site_label_3
_geom_torsion_atom_site_label_4
_geom_torsion
_geom_torsion_site_symmetry_1
_geom_torsion_site_symmetry_2
_geom_torsion_site_symmetry_3
_geom_torsion_site_symmetry_4
C10 C11 N3 C9 -0.7(2) . . . .
C12 C11 N3 C9 176.6(2) . . . .
C3 N1 C7 C6 0.9(3) . . . .
Ru N1 C7 C6 -177.56(14) . . . .
C3 N1 C7 C8 179.70(16) . . . .
Ru N1 C7 C8 1.27(19) . . . .
C9 N4 C10 C15 -177.9(2) . . . .
C9 N4 C10 C11 -0.3(2) . . . .
C12 C11 C10 N4 -177.04(19) . . . .
N3 C11 C10 N4 0.6(2) . . . .
C12 C11 C10 C15 0.9(3) . . . .
N3 C11 C10 C15 178.56(18) . . . .
N1 C7 C6 C5 -1.3(3) . . . .
C8 C7 C6 C5 179.93(18) . . . .
N4 C10 C15 C14 176.2(2) . . . .
C11 C10 C15 C14 -1.1(3) . . . .
C7 C6 C5 C4 0.7(3) . . . .
Ru O1 C8 N2 -177.38(15) . . . .
Ru O1 C8 C7 2.9(2) . . . .
C9 N2 C8 O1 1.4(3) . . . .
C9 N2 C8 C7 -178.91(16) . . . .
N1 C7 C8 O1 -2.9(2) . . . .
C6 C7 C8 O1 175.96(18) . . . .
N1 C7 C8 N2 177.42(16) . . . .
C6 C7 C8 N2 -3.8(3) . . . .
C6 C5 C4 C3 0.4(3) . . . .
C10 N4 C9 N3 -0.2(2) . . . .
C10 N4 C9 N2 179.96(16) . . . .
C11 N3 C9 N4 0.6(2) . . . .
C11 N3 C9 N2 -179.60(19) . . . .
C8 N2 C9 N4 -172.76(17) . . . .
C8 N2 C9 N3 7.4(3) . . . .
C10 C15 C14 C13 0.0(3) . . . .
C10 C11 C12 C13 0.4(3) . . . .
N3 C11 C12 C13 -176.5(2) . . . .
C7 N1 C3 C4 0.2(3) . . . .
Ru N1 C3 C4 178.45(14) . . . .
C5 C4 C3 N1 -0.9(3) . . . .
C11 C12 C13 C14 -1.6(4) . . . .
C15 C14 C13 C12 1.4(4) . . . .
